data_1533512
loop_
_publ_author_name
'Sidey, V.I.'
'Kun, S.V.'
'Solomon, A.M.'
'Zubaka, O.V.'
'Peresh, E.Yu.'

_publ_section_title
;
 X-ray powder diffraction studies of Tl2 Te Br6 and Tl2 Te I6
;
_journal_name_full 'Journal of Alloys Compd.'
_journal_page_first 115
_journal_page_last 120
_journal_volume 367
_journal_year 2004
_chemical_formula_sum 'Br6 Te Tl2'
_chemical_name_systematic 'Tl2 (Te Br6)'
_space_group_IT_number 128
_symmetry_space_group_name_Hall '-P 4 2n'
_symmetry_space_group_name_H-M 'P 4/m n c'
_cell_angle_alpha 90
_cell_angle_beta 90
_cell_angle_gamma 90
_cell_formula_units_Z 2
_cell_length_a 7.468
_cell_length_b 7.468
_cell_length_c 10.682
_cell_volume 595.746
_citation_journal_id_ASTM JALCEU
_cod_data_source_file Sidey_JALCEU_2004_1392.cif
_cod_data_source_block Br6Te1Tl2
_cod_original_cell_volume 595.7461
_cod_original_formula_sum 'Br6 Te1 Tl2'
_cod_database_code 1533512

loop_
_symmetry_equiv_pos_as_xyz
x,y,z
-y,x,z
-x,-y,z
y,-x,z
x+1/2,-y+1/2,-z+1/2
y+1/2,x+1/2,-z+1/2
-x+1/2,y+1/2,-z+1/2
-y+1/2,-x+1/2,-z+1/2
-x,-y,-z
y,-x,-z
x,y,-z
-y,x,-z
-x-1/2,y-1/2,z-1/2
-y-1/2,-x-1/2,z-1/2
x-1/2,-y-1/2,z-1/2
y-1/2,x-1/2,z-1/2

loop_
_atom_site_label
_atom_site_type_symbol
_atom_site_fract_x
_atom_site_fract_y
_atom_site_fract_z
_atom_site_occupancy
_atom_site_U_iso_or_equiv
Br1 Br-1 0 0 0.255 1 0.0
Br2 Br-1 0.2292 0.2883 0 1 0.0
Te1 Te+4 0 0 0 1 0.0
Tl1 Tl+1 0 0.5 0.25 1 0.0
